data_4502460
loop_
_publ_author_name
'Hazra, Shantanu'
'Sarkar, Biswarup'
'Naiya, Subrata'
'Drew, Michael G. B.'
'Frontera, Antonio'
'Escudero, Daniel'
'Ghosh, Ashutosh'

_publ_section_title
;
 Self-Assembled Molecular Complexes and Coordination Polymers of CdII,
 Hexamine, and Monocarboxylates: Structural Analysis and Theoretical
 Studies of Supramolecular Interactions
;
_journal_issue 4
_journal_name_full 'Crystal Growth &amp; Design'
_journal_page_first 1677
_journal_paper_doi 10.1021/cg901245z
_journal_volume 10
_journal_year 2010
_chemical_formula_sum 'C22 H28 Cd N4 O5'
_chemical_formula_weight 540.88
_chemical_name_systematic
; 
 ? 
;
_space_group_IT_number 14
_symmetry_cell_setting monoclinic
_symmetry_space_group_name_Hall '-P 2yn'
_symmetry_space_group_name_H-M 'P 1 21/n 1'
_atom_sites_solution_hydrogens geom
_atom_sites_solution_primary direct
_atom_sites_solution_secondary difmap
_audit_creation_method SHELXL-97
_cell_angle_alpha 90.00
_cell_angle_beta 90.239(6)
_cell_angle_gamma 90.00
_cell_formula_units_Z 4
_cell_length_a 6.1343(3)
_cell_length_b 12.8226(4)
_cell_length_c 28.000(2)
_cell_measurement_reflns_used 11911
_cell_measurement_temperature 150(2)
_cell_measurement_theta_max 30.00
_cell_measurement_theta_min 2.70
_cell_volume 2202.4(2)
_computing_cell_refinement 'Crysalis, Oxford Diffraction'
_computing_data_collection 'Crysalis, Oxford Diffraction'
_computing_data_reduction 'Crysalis, Oxford Diffraction'
_computing_molecular_graphics PLATON(Spek,2004)
_computing_structure_refinement 'SHELXL-97 (Sheldrick, 1997)'
_computing_structure_solution 'SHELXS-97 (Sheldrick, 1997)'
_diffrn_ambient_temperature 150(2)
_diffrn_measured_fraction_theta_full 0.961
_diffrn_measured_fraction_theta_max 0.961
_diffrn_measurement_device 'Oxford Diffaction X-Calibur System'
_diffrn_measurement_method '321 frames, counting time 10 s.'
_diffrn_radiation_monochromator graphite
_diffrn_radiation_source 'fine-focus sealed tube'
_diffrn_radiation_type MoK\a
_diffrn_radiation_wavelength 0.71073
_diffrn_reflns_av_R_equivalents 0.0256
_diffrn_reflns_av_sigmaI/netI 0.0446
_diffrn_reflns_limit_h_max 3
_diffrn_reflns_limit_h_min -8
_diffrn_reflns_limit_k_max 18
_diffrn_reflns_limit_k_min -14
_diffrn_reflns_limit_l_max 39
_diffrn_reflns_limit_l_min -34
_diffrn_reflns_number 11911
_diffrn_reflns_theta_full 30.00
_diffrn_reflns_theta_max 30.00
_diffrn_reflns_theta_min 2.70
_diffrn_standards_decay_% n/a
_diffrn_standards_interval_count n/a
_diffrn_standards_interval_time n/a
_diffrn_standards_number n/a
_exptl_absorpt_coefficient_mu 1.034
_exptl_absorpt_correction_T_max 1.000
_exptl_absorpt_correction_T_min 0.875
_exptl_absorpt_correction_type empirical
_exptl_absorpt_process_details 'ABSPACK, Oxford Diffraction Ltd'
_exptl_crystal_colour white
_exptl_crystal_density_diffrn 1.631
_exptl_crystal_density_method 'not measured'
_exptl_crystal_description needle
_exptl_crystal_F_000 1104
_exptl_crystal_size_max 0.28
_exptl_crystal_size_mid 0.03
_exptl_crystal_size_min 0.03
_refine_diff_density_max 0.773
_refine_diff_density_min -1.088
_refine_diff_density_rms 0.087
_refine_ls_extinction_method none
_refine_ls_goodness_of_fit_ref 0.971
_refine_ls_hydrogen_treatment mixed
_refine_ls_matrix_type full
_refine_ls_number_parameters 295
_refine_ls_number_reflns 6169
_refine_ls_number_restraints 3
_refine_ls_restrained_S_all 0.971
_refine_ls_R_factor_all 0.0414
_refine_ls_R_factor_gt 0.0302
_refine_ls_shift/su_max 0.001
_refine_ls_shift/su_mean 0.000
_refine_ls_structure_factor_coef Fsqd
_refine_ls_weighting_details
;
_refine_ls_weighting_details 
  w=1/[\s^2^(Fo^2^)+(0.0297P)^2^+0.0000P] where P=(Fo^2^+2Fc^2^)/3 
;
_refine_ls_weighting_scheme calc
_refine_ls_wR_factor_gt 0.0613
_refine_ls_wR_factor_ref 0.0635
_reflns_number_gt 5046
_reflns_number_total 6169
_reflns_threshold_expression >2sigma(I)
_cod_data_source_file cg901245z_si_002.cif
_cod_data_source_block 3
_cod_original_sg_symbol_H-M P21/n
_cod_database_code 4502460

loop_
_symmetry_equiv_pos_as_xyz
'x, y, z'
'-x+1/2, y+1/2, -z+1/2'
'-x, -y, -z'
'x-1/2, -y-1/2, z-1/2'

loop_
_atom_site_label
_atom_site_type_symbol
_atom_site_fract_x
_atom_site_fract_y
_atom_site_fract_z
_atom_site_U_iso_or_equiv
_atom_site_adp_type
_atom_site_occupancy
_atom_site_symmetry_multiplicity
_atom_site_calc_flag
_atom_site_refinement_flags
Cd1 Cd 0.29211(2) 0.421787(11) 0.239611(5) 0.01277(4) Uani 1 1 d .
N31 N 0.3335(2) 0.56767(12) 0.29461(6) 0.0133(3) Uani 1 1 d .
N38 N 0.2952(2) 0.75799(13) 0.30172(6) 0.0137(3) Uani 1 1 d .
C32 C 0.5614(3) 0.57878(16) 0.31234(8) 0.0172(4) Uani 1 1 d .
H32A H 0.6037 0.5153 0.3288 0.021 Uiso 1 1 calc R
H32B H 0.6580 0.5877 0.2853 0.021 Uiso 1 1 calc R
O11 O 0.2824(2) 0.31953(11) 0.31255(5) 0.0190(3) Uani 1 1 d .
O13 O 0.5917(2) 0.33195(11) 0.27337(6) 0.0205(3) Uani 1 1 d .
N35 N 0.2110(3) 0.64495(13) 0.37003(6) 0.0181(4) Uani 1 1 d .
C39 C 0.5256(3) 0.76196(16) 0.31919(8) 0.0164(4) Uani 1 1 d .
H39A H 0.6222 0.7714 0.2922 0.020 Uiso 1 1 calc R
H39B H 0.5433 0.8215 0.3402 0.020 Uiso 1 1 calc R
C40 C 0.2742(3) 0.66591(15) 0.27012(7) 0.0136(4) Uani 1 1 d .
H40A H 0.1250 0.6610 0.2587 0.016 Uiso 1 1 calc R
H40B H 0.3676 0.6751 0.2426 0.016 Uiso 1 1 calc R
C37 C 0.1532(3) 0.74062(16) 0.34436(8) 0.0175(4) Uani 1 1 d .
H37A H 0.1669 0.7996 0.3658 0.021 Uiso 1 1 calc R
H37B H 0.0023 0.7365 0.3341 0.021 Uiso 1 1 calc R
C12 C 0.4800(3) 0.29789(16) 0.30827(8) 0.0164(4) Uani 1 1 d .
C15 C 0.6501(3) 0.30065(17) 0.38820(8) 0.0197(4) Uani 1 1 d .
C36 C 0.1904(3) 0.55712(15) 0.33742(8) 0.0166(4) Uani 1 1 d .
H36A H 0.0399 0.5514 0.3270 0.020 Uiso 1 1 calc R
H36B H 0.2279 0.4934 0.3542 0.020 Uiso 1 1 calc R
C14 C 0.5938(4) 0.23309(17) 0.34588(8) 0.0227(5) Uani 1 1 d .
H14A H 0.4994 0.1765 0.3559 0.027 Uiso 1 1 calc R
H14B H 0.7257 0.2030 0.3327 0.027 Uiso 1 1 calc R
N33 N 0.5874(3) 0.66728(14) 0.34481(6) 0.0185(4) Uani 1 1 d .
O23 O 0.2253(2) 0.50490(12) 0.16578(6) 0.0249(4) Uani 1 1 d .
O21 O 0.5660(2) 0.49773(14) 0.18929(6) 0.0302(4) Uani 1 1 d .
C17 C 0.8911(4) 0.4235(2) 0.42651(9) 0.0308(5) Uani 1 1 d .
H17 H 1.0199 0.4618 0.4264 0.037 Uiso 1 1 calc R
C22 C 0.4247(4) 0.51946(17) 0.15832(8) 0.0199(4) Uani 1 1 d .
C25 C 0.4858(4) 0.47173(17) 0.07398(8) 0.0209(5) Uani 1 1 d .
C16 C 0.8447(4) 0.35674(18) 0.38907(8) 0.0237(5) Uani 1 1 d .
H16 H 0.9440 0.3492 0.3643 0.028 Uiso 1 1 calc R
C34 C 0.4395(3) 0.65319(18) 0.38558(8) 0.0218(5) Uani 1 1 d .
H34A H 0.4800 0.5905 0.4028 0.026 Uiso 1 1 calc R
H34B H 0.4547 0.7119 0.4072 0.026 Uiso 1 1 calc R
C20 C 0.5062(4) 0.31270(19) 0.42578(9) 0.0269(5) Uani 1 1 d .
H20 H 0.3747 0.2766 0.4255 0.032 Uiso 1 1 calc R
C30 C 0.6620(5) 0.4056(2) 0.06786(10) 0.0401(7) Uani 1 1 d .
H30 H 0.7894 0.4161 0.0853 0.048 Uiso 1 1 calc R
C24 C 0.4946(5) 0.55898(19) 0.10941(9) 0.0320(6) Uani 1 1 d .
H24A H 0.3986 0.6149 0.0992 0.038 Uiso 1 1 calc R
H24B H 0.6418 0.5864 0.1113 0.038 Uiso 1 1 calc R
C19 C 0.5554(4) 0.3779(2) 0.46380(9) 0.0333(6) Uani 1 1 d .
H19 H 0.4587 0.3840 0.4891 0.040 Uiso 1 1 calc R
C18 C 0.7475(4) 0.4339(2) 0.46411(9) 0.0337(6) Uani 1 1 d .
H18 H 0.7801 0.4783 0.4894 0.040 Uiso 1 1 calc R
C26 C 0.3001(4) 0.4526(2) 0.04756(9) 0.0325(6) Uani 1 1 d .
H26 H 0.1796 0.4958 0.0513 0.039 Uiso 1 1 calc R
C29 C 0.6480(7) 0.3229(3) 0.03540(13) 0.0620(11) Uani 1 1 d .
H29 H 0.7665 0.2786 0.0314 0.074 Uiso 1 1 calc R
C28 C 0.4627(8) 0.3069(3) 0.00969(12) 0.0658(11) Uani 1 1 d .
H28 H 0.4546 0.2523 -0.0121 0.079 Uiso 1 1 calc R
C27 C 0.2895(6) 0.3712(3) 0.01594(11) 0.0534(9) Uani 1 1 d .
H27 H 0.1622 0.3598 -0.0014 0.064 Uiso 1 1 calc R
O1 O -0.0749(2) 0.45847(12) 0.24722(6) 0.0194(3) Uani 1 1 d D
H1 H -0.160(3) 0.4208(16) 0.2621(8) 0.023 Uiso 1 1 d D
H2 H -0.140(3) 0.4828(18) 0.2231(7) 0.023 Uiso 1 1 d D

loop_
_atom_site_aniso_label
_atom_site_aniso_U_11
_atom_site_aniso_U_22
_atom_site_aniso_U_33
_atom_site_aniso_U_23
_atom_site_aniso_U_13
_atom_site_aniso_U_12
Cd1 0.01242(7) 0.01082(7) 0.01507(7) -0.00032(6) -0.00030(5) 0.00011(6)
N31 0.0131(7) 0.0101(8) 0.0168(8) 0.0016(7) 0.0001(6) 0.0007(6)
N38 0.0121(7) 0.0117(8) 0.0172(8) -0.0016(7) -0.0019(6) 0.0001(6)
C32 0.0137(8) 0.0139(9) 0.0238(11) 0.0005(9) -0.0025(7) 0.0022(8)
O11 0.0201(7) 0.0169(8) 0.0199(8) -0.0005(6) 0.0001(6) 0.0029(6)
O13 0.0180(7) 0.0188(8) 0.0248(8) 0.0038(6) -0.0017(6) -0.0015(6)
N35 0.0230(8) 0.0142(9) 0.0172(9) -0.0010(7) 0.0021(7) 0.0003(7)
C39 0.0149(8) 0.0123(9) 0.0218(11) -0.0002(8) -0.0029(8) -0.0006(8)
C40 0.0161(8) 0.0106(9) 0.0141(9) 0.0001(7) -0.0025(7) 0.0007(8)
C37 0.0175(9) 0.0147(10) 0.0203(10) -0.0027(8) 0.0033(8) 0.0027(8)
C12 0.0221(9) 0.0111(9) 0.0161(10) -0.0037(8) -0.0053(8) -0.0014(8)
C15 0.0234(10) 0.0171(10) 0.0188(11) 0.0049(9) -0.0039(8) 0.0045(9)
C36 0.0188(9) 0.0112(10) 0.0197(10) 0.0009(8) 0.0023(8) -0.0017(8)
C14 0.0284(11) 0.0152(10) 0.0245(12) 0.0023(9) -0.0049(9) 0.0031(9)
N33 0.0185(8) 0.0151(9) 0.0217(10) 0.0008(7) -0.0051(7) 0.0008(7)
O23 0.0249(8) 0.0261(9) 0.0236(9) 0.0062(7) -0.0008(6) -0.0008(7)
O21 0.0254(8) 0.0421(11) 0.0229(9) 0.0055(8) -0.0013(7) -0.0046(8)
C17 0.0304(12) 0.0332(14) 0.0286(13) 0.0004(11) -0.0039(10) -0.0055(11)
C22 0.0300(11) 0.0133(10) 0.0165(11) -0.0009(8) 0.0023(9) -0.0030(9)
C25 0.0303(11) 0.0182(11) 0.0144(10) 0.0041(9) 0.0024(9) -0.0059(9)
C16 0.0261(10) 0.0283(12) 0.0166(11) 0.0015(9) -0.0006(9) -0.0016(10)
C34 0.0296(11) 0.0196(11) 0.0159(11) -0.0003(9) -0.0065(9) 0.0004(9)
C20 0.0237(10) 0.0295(13) 0.0275(13) 0.0035(10) 0.0006(9) 0.0014(10)
C30 0.0430(14) 0.0489(18) 0.0283(14) 0.0114(13) 0.0021(12) 0.0093(14)
C24 0.0521(15) 0.0245(13) 0.0193(12) 0.0005(10) 0.0044(11) -0.0169(11)
C19 0.0345(12) 0.0406(15) 0.0248(13) 0.0005(11) 0.0068(10) 0.0122(12)
C18 0.0432(14) 0.0325(15) 0.0252(13) -0.0066(11) -0.0072(11) 0.0052(12)
C26 0.0354(13) 0.0382(15) 0.0239(13) 0.0040(11) -0.0043(10) -0.0106(12)
C29 0.102(3) 0.0360(18) 0.048(2) 0.0079(15) 0.030(2) 0.0322(19)
C28 0.132(4) 0.0337(18) 0.0323(18) -0.0099(14) 0.013(2) -0.025(2)
C27 0.076(2) 0.055(2) 0.0293(16) -0.0013(15) -0.0078(15) -0.0378(19)
O1 0.0136(6) 0.0201(8) 0.0244(9) -0.0011(7) 0.0007(6) 0.0008(6)

loop_
_atom_type_symbol
_atom_type_description
_atom_type_scat_dispersion_real
_atom_type_scat_dispersion_imag
_atom_type_scat_source
C C 0.0033 0.0016 'International Tables Vol C Tables 4.2.6.8 and 6.1.1.4'
H H 0.0000 0.0000 'International Tables Vol C Tables 4.2.6.8 and 6.1.1.4'
O O 0.0106 0.0060 'International Tables Vol C Tables 4.2.6.8 and 6.1.1.4'
Cd Cd -0.8075 1.2024 'International Tables Vol C Tables 4.2.6.8 and 6.1.1.4'
N N 0.0061 0.0033 'International Tables Vol C Tables 4.2.6.8 and 6.1.1.4'

loop_
_geom_angle_atom_site_label_1
_geom_angle_atom_site_label_2
_geom_angle_atom_site_label_3
_geom_angle
_geom_angle_site_symmetry_1
_geom_angle_site_symmetry_3
O1 Cd1 O23 79.82(5) . .
O1 Cd1 O13 144.96(5) . .
O23 Cd1 O13 134.62(5) . .
O1 Cd1 O21 130.95(6) . .
O23 Cd1 O21 54.75(5) . .
O13 Cd1 O21 83.55(5) . .
O1 Cd1 O11 90.29(5) . .
O23 Cd1 O11 167.40(5) . .
O13 Cd1 O11 54.68(5) . .
O21 Cd1 O11 137.01(5) . .
O1 Cd1 N31 83.36(5) . .
O23 Cd1 N31 102.96(5) . .
O13 Cd1 N31 92.44(5) . .
O21 Cd1 N31 89.32(6) . .
O11 Cd1 N31 83.44(5) . .
O1 Cd1 N38 90.39(5) . 2_545
O23 Cd1 N38 86.37(6) . 2_545
O13 Cd1 N38 86.52(5) . 2_545
O21 Cd1 N38 102.82(6) . 2_545
O11 Cd1 N38 85.89(5) . 2_545
N31 Cd1 N38 167.60(5) . 2_545
O1 Cd1 C22 106.13(6) . .
O23 Cd1 C22 27.41(6) . .
O13 Cd1 C22 108.89(6) . .
O21 Cd1 C22 27.42(6) . .
O11 Cd1 C22 163.57(6) . .
N31 Cd1 C22 98.31(6) . .
N38 Cd1 C22 93.72(6) 2_545 .
O1 Cd1 C12 117.38(6) . .
O23 Cd1 C12 161.07(6) . .
O13 Cd1 C12 27.59(5) . .
O21 Cd1 C12 110.65(6) . .
O11 Cd1 C12 27.09(5) . .
N31 Cd1 C12 87.67(6) . .
N38 Cd1 C12 85.70(6) 2_545 .
C22 Cd1 C12 136.49(6) . .
C40 N31 C32 107.58(15) . .
C40 N31 C36 107.75(14) . .
C32 N31 C36 107.16(16) . .
C40 N31 Cd1 109.64(12) . .
C32 N31 Cd1 112.32(11) . .
C36 N31 Cd1 112.18(11) . .
C40 N38 C39 107.62(15) . .
C40 N38 C37 107.95(15) . .
C39 N38 C37 107.25(16) . .
C40 N38 Cd1 112.46(12) . 2
C39 N38 Cd1 109.22(11) . 2
C37 N38 Cd1 112.11(11) . 2
N33 C32 N31 112.44(16) . .
N33 C32 H32A 109.1 . .
N31 C32 H32A 109.1 . .
N33 C32 H32B 109.1 . .
N31 C32 H32B 109.1 . .
H32A C32 H32B 107.8 . .
C12 O11 Cd1 90.69(12) . .
C12 O13 Cd1 93.11(12) . .
C36 N35 C37 108.67(17) . .
C36 N35 C34 108.78(16) . .
C37 N35 C34 108.30(16) . .
N33 C39 N38 112.08(16) . .
N33 C39 H39A 109.2 . .
N38 C39 H39A 109.2 . .
N33 C39 H39B 109.2 . .
N38 C39 H39B 109.2 . .
H39A C39 H39B 107.9 . .
N31 C40 N38 112.42(17) . .
N31 C40 H40A 109.1 . .
N38 C40 H40A 109.1 . .
N31 C40 H40B 109.1 . .
N38 C40 H40B 109.1 . .
H40A C40 H40B 107.9 . .
N35 C37 N38 112.04(15) . .
N35 C37 H37A 109.2 . .
N38 C37 H37A 109.2 . .
N35 C37 H37B 109.2 . .
N38 C37 H37B 109.2 . .
H37A C37 H37B 107.9 . .
O11 C12 O13 121.52(19) . .
O11 C12 C14 120.06(19) . .
O13 C12 C14 118.38(18) . .
O11 C12 Cd1 62.22(11) . .
O13 C12 Cd1 59.30(10) . .
C14 C12 Cd1 177.07(15) . .
C20 C15 C16 118.5(2) . .
C20 C15 C14 121.1(2) . .
C16 C15 C14 120.3(2) . .
N35 C36 N31 112.54(15) . .
N35 C36 H36A 109.1 . .
N31 C36 H36A 109.1 . .
N35 C36 H36B 109.1 . .
N31 C36 H36B 109.1 . .
H36A C36 H36B 107.8 . .
C15 C14 C12 109.63(18) . .
C15 C14 H14A 109.7 . .
C12 C14 H14A 109.7 . .
C15 C14 H14B 109.7 . .
C12 C14 H14B 109.7 . .
H14A C14 H14B 108.2 . .
C39 N33 C32 108.21(17) . .
C39 N33 C34 108.87(16) . .
C32 N33 C34 108.70(16) . .
C22 O23 Cd1 92.71(13) . .
C22 O21 Cd1 90.72(12) . .
C16 C17 C18 120.5(2) . .
C16 C17 H17 119.7 . .
C18 C17 H17 119.7 . .
O21 C22 O23 121.5(2) . .
O21 C22 C24 119.9(2) . .
O23 C22 C24 118.5(2) . .
O21 C22 Cd1 61.87(11) . .
O23 C22 Cd1 59.89(11) . .
C24 C22 Cd1 171.80(16) . .
C26 C25 C30 117.9(2) . .
C26 C25 C24 121.1(2) . .
C30 C25 C24 120.9(2) . .
C17 C16 C15 120.4(2) . .
C17 C16 H16 119.8 . .
C15 C16 H16 119.8 . .
N35 C34 N33 111.66(17) . .
N35 C34 H34A 109.3 . .
N33 C34 H34A 109.3 . .
N35 C34 H34B 109.3 . .
N33 C34 H34B 109.3 . .
H34A C34 H34B 107.9 . .
C15 C20 C19 120.9(2) . .
C15 C20 H20 119.6 . .
C19 C20 H20 119.6 . .
C25 C30 C29 119.9(3) . .
C25 C30 H30 120.0 . .
C29 C30 H30 120.0 . .
C25 C24 C22 109.75(18) . .
C25 C24 H24A 109.7 . .
C22 C24 H24A 109.7 . .
C25 C24 H24B 109.7 . .
C22 C24 H24B 109.7 . .
H24A C24 H24B 108.2 . .
C18 C19 C20 120.1(2) . .
C18 C19 H19 119.9 . .
C20 C19 H19 119.9 . .
C19 C18 C17 119.5(2) . .
C19 C18 H18 120.3 . .
C17 C18 H18 120.3 . .
C27 C26 C25 121.3(3) . .
C27 C26 H26 119.4 . .
C25 C26 H26 119.4 . .
C28 C29 C30 120.5(3) . .
C28 C29 H29 119.7 . .
C30 C29 H29 119.7 . .
C27 C28 C29 119.6(3) . .
C27 C28 H28 120.2 . .
C29 C28 H28 120.2 . .
C28 C27 C26 120.7(3) . .
C28 C27 H27 119.6 . .
C26 C27 H27 119.6 . .
Cd1 O1 H1 123.0(16) . .
Cd1 O1 H2 117.2(16) . .
H1 O1 H2 109.1(19) . .

loop_
_geom_bond_atom_site_label_1
_geom_bond_atom_site_label_2
_geom_bond_distance
_geom_bond_site_symmetry_2
Cd1 O1 2.3109(14) .
Cd1 O23 2.3601(16) .
Cd1 O13 2.3629(14) .
Cd1 O21 2.4035(16) .
Cd1 O11 2.4279(15) .
Cd1 N31 2.4356(17) .
Cd1 N38 2.4560(17) 2_545
Cd1 C22 2.725(2) .
Cd1 C12 2.744(2) .
N31 C40 1.479(2) .
N31 C32 1.488(2) .
N31 C36 1.495(2) .
N38 C40 1.481(2) .
N38 C39 1.495(2) .
N38 C37 1.498(2) .
N38 Cd1 2.4560(17) 2
C32 N33 1.462(3) .
C32 H32A 0.9700 .
C32 H32B 0.9700 .
O11 C12 1.250(2) .
O13 C12 1.273(2) .
N35 C36 1.455(3) .
N35 C37 1.465(3) .
N35 C34 1.469(3) .
C39 N33 1.459(3) .
C39 H39A 0.9700 .
C39 H39B 0.9700 .
C40 H40A 0.9700 .
C40 H40B 0.9700 .
C37 H37A 0.9700 .
C37 H37B 0.9700 .
C12 C14 1.510(3) .
C15 C20 1.385(3) .
C15 C16 1.394(3) .
C15 C14 1.507(3) .
C36 H36A 0.9700 .
C36 H36B 0.9700 .
C14 H14A 0.9700 .
C14 H14B 0.9700 .
N33 C34 1.473(3) .
O23 C22 1.256(3) .
O21 C22 1.255(3) .
C17 C16 1.382(3) .
C17 C18 1.382(4) .
C17 H17 0.9300 .
C22 C24 1.523(3) .
C25 C26 1.378(3) .
C25 C30 1.385(3) .
C25 C24 1.496(3) .
C16 H16 0.9300 .
C34 H34A 0.9700 .
C34 H34B 0.9700 .
C20 C19 1.386(4) .
C20 H20 0.9300 .
C30 C29 1.398(5) .
C30 H30 0.9300 .
C24 H24A 0.9700 .
C24 H24B 0.9700 .
C19 C18 1.380(4) .
C19 H19 0.9300 .
C18 H18 0.9300 .
C26 C27 1.370(4) .
C26 H26 0.9300 .
C29 C28 1.359(5) .
C29 H29 0.9300 .
C28 C27 1.356(5) .
C28 H28 0.9300 .
C27 H27 0.9300 .
O1 H1 0.825(15) .
O1 H2 0.841(15) .
